data_9006312
loop_
_publ_author_name
'Waerenborgh, J. C.'
'Figueiredo, M. O.'
'Cabral, J. M. P.'
'Pereira, L. C. J.'

_publ_section_title
;Powder XRD structure refinements and 57Fe Mossbauer effect study of synthetic
 Zn1-xFexAl2O4 (o<x<=1) spinels annealed at different temperatures Sample:
 0.2, annealed at 1075 degrees C for 48 hours, then quenched
;
_journal_name_full 'Physics and Chemistry of Minerals'
_journal_page_first 460
_journal_page_last 468
_journal_volume 21
_journal_year 1994
_chemical_formula_sum 'Al2 Fe0.2 O4 Zn0.8'
_chemical_name_mineral Gahnite
_space_group_IT_number 227
_symmetry_space_group_name_Hall '-F 4vw 2vw 3'
_symmetry_space_group_name_H-M 'F d -3 m :2'
_cell_angle_alpha 90
_cell_angle_beta 90
_cell_angle_gamma 90
_cell_length_a 8.1008
_cell_length_b 8.1008
_cell_length_c 8.1008
_cell_formula_units_Z 8
_cell_volume 531.598
_database_code_amcsd 0007894
_exptl_crystal_density_diffrn 4.534
_exptl_crystal_thermal_history 'annealed at 1075 degrees C for 48 hours, then quenched'
_cod_original_sg_symbol_H-M 'F d 3 m'
_cod_original_formula_sum 'Al2 Fe.2 Zn.8 O4'
_cod_database_code 9006312

loop_
_symmetry_equiv_pos_as_xyz
x,y,z
x,1/2+y,1/2+z
1/2+x,y,1/2+z
1/2+x,1/2+y,z
3/4+z,1/2-x,1/4+y
3/4+z,-x,3/4+y
1/4+z,1/2-x,3/4+y
1/4+z,-x,1/4+y
3/4-y,1/2+z,1/4-x
3/4-y,+z,3/4-x
1/4-y,1/2+z,3/4-x
1/4-y,+z,1/4-x
3/4+x,1/2-y,1/4+z
3/4+x,-y,3/4+z
1/4+x,1/2-y,3/4+z
1/4+x,-y,1/4+z
3/4-z,1/2+x,1/4-y
3/4-z,+x,3/4-y
1/4-z,1/2+x,3/4-y
1/4-z,+x,1/4-y
3/4+y,1/2-z,1/4+x
3/4+y,-z,3/4+x
1/4+y,1/2-z,3/4+x
1/4+y,-z,1/4+x
3/4-x,1/2+y,1/4-z
3/4-x,+y,3/4-z
1/4-x,1/2+y,3/4-z
1/4-x,+y,1/4-z
1/2+x,3/4-z,1/4-y
1/2+x,1/4-z,3/4-y
+x,3/4-z,3/4-y
+x,1/4-z,1/4-y
1/2-z,3/4+y,1/4+x
1/2-z,1/4+y,3/4+x
-z,3/4+y,3/4+x
-z,1/4+y,1/4+x
1/2+y,3/4-x,1/4-z
1/2+y,1/4-x,3/4-z
+y,3/4-x,3/4-z
+y,1/4-x,1/4-z
1/2-x,3/4+z,1/4+y
1/2-x,1/4+z,3/4+y
-x,3/4+z,3/4+y
-x,1/4+z,1/4+y
1/2+z,3/4-y,1/4-x
1/2+z,1/4-y,3/4-x
+z,3/4-y,3/4-x
+z,1/4-y,1/4-x
1/2-y,3/4+x,1/4+z
1/2-y,1/4+x,3/4+z
-y,3/4+x,3/4+z
-y,1/4+x,1/4+z
x,1/2+z,1/2+y
x,+z,+y
1/2+x,1/2+z,+y
1/2+x,+z,1/2+y
-z,1/2-y,1/2-x
-z,-y,-x
1/2-z,1/2-y,-x
1/2-z,-y,1/2-x
y,1/2+x,1/2+z
y,+x,+z
1/2+y,1/2+x,+z
1/2+y,+x,1/2+z
-x,1/2-z,1/2-y
-x,-z,-y
1/2-x,1/2-z,-y
1/2-x,-z,1/2-y
z,1/2+y,1/2+x
z,+y,+x
1/2+z,1/2+y,+x
1/2+z,+y,1/2+x
-y,1/2-x,1/2-z
-y,-x,-z
1/2-y,1/2-x,-z
1/2-y,-x,1/2-z
3/4+z,1/4+x,1/2-y
3/4+z,3/4+x,-y
1/4+z,1/4+x,-y
1/4+z,3/4+x,1/2-y
3/4-y,1/4-z,1/2+x
3/4-y,3/4-z,+x
1/4-y,1/4-z,+x
1/4-y,3/4-z,1/2+x
3/4+x,1/4+y,1/2-z
3/4+x,3/4+y,-z
1/4+x,1/4+y,-z
1/4+x,3/4+y,1/2-z
3/4-z,1/4-x,1/2+y
3/4-z,3/4-x,+y
1/4-z,1/4-x,+y
1/4-z,3/4-x,1/2+y
3/4+y,1/4+z,1/2-x
3/4+y,3/4+z,-x
1/4+y,1/4+z,-x
1/4+y,3/4+z,1/2-x
3/4-x,1/4-y,1/2+z
3/4-x,3/4-y,+z
1/4-x,1/4-y,+z
1/4-x,3/4-y,1/2+z
-z,3/4+x,3/4+y
-z,1/4+x,1/4+y
1/2-z,3/4+x,1/4+y
1/2-z,1/4+x,3/4+y
y,3/4-z,3/4-x
y,1/4-z,1/4-x
1/2+y,3/4-z,1/4-x
1/2+y,1/4-z,3/4-x
-x,3/4+y,3/4+z
-x,1/4+y,1/4+z
1/2-x,3/4+y,1/4+z
1/2-x,1/4+y,3/4+z
z,3/4-x,3/4-y
z,1/4-x,1/4-y
1/2+z,3/4-x,1/4-y
1/2+z,1/4-x,3/4-y
-y,3/4+z,3/4+x
-y,1/4+z,1/4+x
1/2-y,3/4+z,1/4+x
1/2-y,1/4+z,3/4+x
x,3/4-y,3/4-z
x,1/4-y,1/4-z
1/2+x,3/4-y,1/4-z
1/2+x,1/4-y,3/4-z
1/4-x,1/2+z,3/4-y
1/4-x,+z,1/4-y
3/4-x,1/2+z,1/4-y
3/4-x,+z,3/4-y
1/4+z,1/2-y,3/4+x
1/4+z,-y,1/4+x
3/4+z,1/2-y,1/4+x
3/4+z,-y,3/4+x
1/4-y,1/2+x,3/4-z
1/4-y,+x,1/4-z
3/4-y,1/2+x,1/4-z
3/4-y,+x,3/4-z
1/4+x,1/2-z,3/4+y
1/4+x,-z,1/4+y
3/4+x,1/2-z,1/4+y
3/4+x,-z,3/4+y
1/4-z,1/2+y,3/4-x
1/4-z,+y,1/4-x
3/4-z,1/2+y,1/4-x
3/4-z,+y,3/4-x
1/4+y,1/2-x,3/4+z
1/4+y,-x,1/4+z
3/4+y,1/2-x,1/4+z
3/4+y,-x,3/4+z
3/4-x,3/4-z,y
3/4-x,1/4-z,1/2+y
1/4-x,3/4-z,1/2+y
1/4-x,1/4-z,y
3/4+z,3/4+y,-x
3/4+z,1/4+y,1/2-x
1/4+z,3/4+y,1/2-x
1/4+z,1/4+y,-x
3/4-y,3/4-x,z
3/4-y,1/4-x,1/2+z
1/4-y,3/4-x,1/2+z
1/4-y,1/4-x,z
3/4+x,3/4+z,-y
3/4+x,1/4+z,1/2-y
1/4+x,3/4+z,1/2-y
1/4+x,1/4+z,-y
3/4-z,3/4-y,x
3/4-z,1/4-y,1/2+x
1/4-z,3/4-y,1/2+x
1/4-z,1/4-y,x
3/4+y,3/4+x,-z
3/4+y,1/4+x,1/2-z
1/4+y,3/4+x,1/2-z
1/4+y,1/4+x,-z
-z,-x,-y
-z,1/2-x,1/2-y
1/2-z,-x,1/2-y
1/2-z,1/2-x,-y
y,z,x
y,1/2+z,1/2+x
1/2+y,z,1/2+x
1/2+y,1/2+z,x
-x,-y,-z
-x,1/2-y,1/2-z
1/2-x,-y,1/2-z
1/2-x,1/2-y,-z
z,x,y
z,1/2+x,1/2+y
1/2+z,x,1/2+y
1/2+z,1/2+x,y
-y,-z,-x
-y,1/2-z,1/2-x
1/2-y,-z,1/2-x
1/2-y,1/2-z,-x

loop_
_atom_site_label
_atom_site_fract_x
_atom_site_fract_y
_atom_site_fract_z
_atom_site_occupancy
_atom_site_U_iso_or_equiv
AlT 0.12500 0.12500 0.12500 0.04800 0.00456
FeT 0.12500 0.12500 0.12500 0.15200 0.00456
ZnT 0.12500 0.12500 0.12500 0.80000 0.00456
AlM 0.50000 0.50000 0.50000 0.97600 0.00418
FeM 0.50000 0.50000 0.50000 0.02400 0.00418
O 0.26440 0.26440 0.26440 1.00000 0.00722

loop_
_cod_related_entry_id
_cod_related_entry_database
_cod_related_entry_code
1 AMCSD 0007894
